data_4339065
loop_
_publ_author_name
'Dong, Bao-xia'
'Peng, Jun'
'G\'omez-Garc\'ia, Carlos J'
'Benmansour, Samia'
'Jia, Heng-qing'
'Hu, Ning-hai'

_publ_section_title
;
 High-dimensional assembly depending on polyoxoanion templates, metal ion
 coordination geometries, and a flexible bis(imidazole) ligand.
;
_journal_issue 15
_journal_name_full 'Inorganic chemistry'
_journal_page_first 5933
_journal_page_last 5941
_journal_paper_doi 10.1021/ic070007i
_journal_volume 46
_journal_year 2007
_chemical_formula_sum 'C60 H84 Cl Cu6 N24 O38 V16'
_chemical_formula_weight 2981.24
_chemical_name_systematic
; 
 ? 
;
_space_group_IT_number 2
_symmetry_cell_setting triclinic
_symmetry_space_group_name_Hall '-P 1'
_symmetry_space_group_name_H-M 'P -1'
_atom_sites_solution_hydrogens geom
_atom_sites_solution_primary direct
_atom_sites_solution_secondary difmap
_audit_creation_method SHELXL-97
_cell_angle_alpha 91.41(3)
_cell_angle_beta 105.26(3)
_cell_angle_gamma 114.04(3)
_cell_formula_units_Z 2
_cell_length_a 14.164(3)
_cell_length_b 16.024(3)
_cell_length_c 24.529(5)
_cell_measurement_temperature 293(2)
_cell_measurement_theta_max 25.00
_cell_measurement_theta_min 3.04
_cell_volume 4850(2)
_computing_cell_refinement PROCESS-AUTO
_computing_data_collection PROCESS-AUTO
_computing_data_reduction PROCESS-AUTO
_computing_molecular_graphics 'SHELXTL-PLUS (Sheldrick, 1990)'
_computing_publication_material SHELXL-97
_computing_structure_refinement 'SHELXL-97 (Sheldrick, 1997)'
_computing_structure_solution 'SHELXS-97 (Sheldrick, 1990)'
_diffrn_ambient_temperature 293(2)
_diffrn_detector_area_resol_mean 10.0
_diffrn_measured_fraction_theta_full 0.978
_diffrn_measured_fraction_theta_max 0.978
_diffrn_measurement_device_type 'Rigaku RAXIS RAPID IP'
_diffrn_measurement_method '\w scan'
_diffrn_radiation_monochromator graphite
_diffrn_radiation_source 'fine-focus sealed tube'
_diffrn_radiation_type MoK\a
_diffrn_radiation_wavelength 0.71073
_diffrn_reflns_av_R_equivalents 0.0330
_diffrn_reflns_av_sigmaI/netI 0.0451
_diffrn_reflns_limit_h_max 16
_diffrn_reflns_limit_h_min -16
_diffrn_reflns_limit_k_max 17
_diffrn_reflns_limit_k_min -19
_diffrn_reflns_limit_l_max 29
_diffrn_reflns_limit_l_min -29
_diffrn_reflns_number 36611
_diffrn_reflns_theta_full 25.00
_diffrn_reflns_theta_max 25.00
_diffrn_reflns_theta_min 3.04
_diffrn_standards_decay_% none
_diffrn_standards_interval_count none
_diffrn_standards_interval_time none
_diffrn_standards_number none
_exptl_absorpt_coefficient_mu 2.862
_exptl_absorpt_correction_T_max 0.533
_exptl_absorpt_correction_T_min 0.398
_exptl_absorpt_correction_type multi-scan
_exptl_absorpt_process_details 'SADABS(Sheldrick, 1996)'
_exptl_crystal_colour black
_exptl_crystal_density_diffrn 2.042
_exptl_crystal_density_method 'not measured'
_exptl_crystal_description block
_exptl_crystal_F_000 2950
_exptl_crystal_size_max 0.38
_exptl_crystal_size_mid 0.28
_exptl_crystal_size_min 0.22
_refine_diff_density_max 2.261
_refine_diff_density_min -1.003
_refine_diff_density_rms 0.129
_refine_ls_extinction_method none
_refine_ls_goodness_of_fit_ref 1.039
_refine_ls_hydrogen_treatment constr
_refine_ls_matrix_type full
_refine_ls_number_parameters 1301
_refine_ls_number_reflns 16696
_refine_ls_number_restraints 9
_refine_ls_restrained_S_all 1.076
_refine_ls_R_factor_all 0.0658
_refine_ls_R_factor_gt 0.0475
_refine_ls_shift/su_max 0.001
_refine_ls_shift/su_mean 0.000
_refine_ls_structure_factor_coef Fsqd
_refine_ls_weighting_details 'calc w=1/[\s^2^(Fo^2^)+(0.0850P)^2^+9.8053P] where P=(Fo^2^+2Fc^2^)/3'
_refine_ls_weighting_scheme calc
_refine_ls_wR_factor_gt 0.1351
_refine_ls_wR_factor_ref 0.1506
_reflns_number_gt 13095
_reflns_number_total 16696
_reflns_threshold_expression >2sigma(I)
_cod_data_source_file ic070007i-file002.cif
_cod_data_source_block compound5
_cod_depositor_comments
;
The following automatic conversions were performed:

'_symmetry_cell_setting' value 'Triclinic' changed to 'triclinic'
according to
/usr/data/users/saulius/automatic-downloads/retrospective/ACS/lib/dictionaries/cif_core.dic
dictionary named 'cif_core.dic' version 2.4.2 from 2011-04-26.

Automatic conversion script
Id: cif_fix_values 2281 2013-09-26 08:29:07Z andrius 
;
_cod_original_cell_volume 4849.7(17)
_cod_original_sg_symbol_H-M P-1
_cod_database_code 4339065

loop_
_symmetry_equiv_pos_as_xyz
'x, y, z'
'-x, -y, -z'

loop_
_atom_site_label
_atom_site_type_symbol
_atom_site_fract_x
_atom_site_fract_y
_atom_site_fract_z
_atom_site_U_iso_or_equiv
_atom_site_adp_type
_atom_site_occupancy
_atom_site_symmetry_multiplicity
_atom_site_calc_flag
_atom_site_refinement_flags
V1 V 0.90054(7) 0.85084(6) 0.31629(3) 0.02155(19) Uani 1 1 d .
V2 V 1.12686(9) 0.82387(8) 0.40482(4) 0.0384(3) Uani 1 1 d .
V3 V 0.99083(9) 0.60837(7) 0.11706(4) 0.0339(2) Uani 1 1 d .
V4 V 1.12018(8) 0.59871(6) 0.23319(4) 0.0279(2) Uani 1 1 d .
V5 V 0.76648(8) 0.62659(7) 0.12101(4) 0.0353(2) Uani 1 1 d .
V6 V 1.18311(8) 0.99792(7) 0.33106(4) 0.0342(2) Uani 1 1 d .
V7 V 1.13735(8) 0.65670(7) 0.34772(4) 0.0296(2) Uani 1 1 d .
V8 V 0.90073(8) 0.67255(6) 0.35057(4) 0.0274(2) Uani 1 1 d .
V9 V 0.74806(7) 0.62152(6) 0.23592(4) 0.0248(2) Uani 1 1 d .
V10 V 1.28519(7) 0.82802(6) 0.31332(4) 0.0268(2) Uani 1 1 d .
V11 V 0.88876(8) 0.52577(6) 0.23276(4) 0.0274(2) Uani 1 1 d .
V12 V 1.18558(7) 0.78932(6) 0.15892(4) 0.0260(2) Uani 1 1 d .
V13 V 1.24111(7) 0.95381(6) 0.23282(4) 0.0270(2) Uani 1 1 d .
V14 V 0.99400(7) 0.83289(6) 0.11393(4) 0.0252(2) Uani 1 1 d .
V15 V 0.99988(7) 0.96855(6) 0.23559(4) 0.0244(2) Uani 1 1 d .
V16 V 0.81198(7) 0.81231(6) 0.16187(3) 0.02317(19) Uani 1 1 d .
Cu1 Cu 0.86757(9) 0.30122(7) 0.26708(4) 0.0621(3) Uani 1 1 d .
Cu2 Cu 0.45642(9) 0.42463(8) 0.03569(5) 0.0703(3) Uani 1 1 d .
Cu3 Cu 0.86775(9) 1.05922(8) 0.35198(5) 0.0713(3) Uani 1 1 d .
Cu4 Cu 1.31653(7) 0.57465(6) 0.45536(3) 0.0455(2) Uani 1 1 d .
Cu5 Cu 1.00335(8) 0.92420(6) -0.02448(3) 0.0505(2) Uani 1 1 d .
Cu6 Cu 0.57234(9) 0.47565(7) 0.31080(5) 0.0646(3) Uani 1 1 d .
Cl1 Cl 1.01536(12) 0.75746(11) 0.24309(6) 0.0393(3) Uani 1 1 d .
C1 C 0.9354(6) 0.3217(5) 0.1681(3) 0.0517(18) Uani 1 1 d .
H1A H 0.9542 0.3847 0.1741 0.062 Uiso 1 1 calc R
C2 C 0.8762(7) 0.1803(5) 0.1784(3) 0.0567(19) Uani 1 1 d .
H2A H 0.8464 0.1258 0.1931 0.068 Uiso 1 1 calc R
C3 C 0.9108(7) 0.1885(5) 0.1311(3) 0.0541(19) Uani 1 1 d .
H3A H 0.9086 0.1412 0.1072 0.065 Uiso 1 1 calc R
C4 C 0.9905(7) 0.3223(6) 0.0798(4) 0.066(2) Uani 1 1 d .
H4A H 1.0576 0.3178 0.0822 0.079 Uiso 1 1 calc R
H4B H 1.0061 0.3873 0.0846 0.079 Uiso 1 1 calc R
C5 C 0.9117(9) 0.2769(8) 0.0225(4) 0.081(3) Uani 1 1 d .
H5A H 0.9118 0.2176 0.0138 0.097 Uiso 1 1 calc R
H5B H 0.9361 0.3145 -0.0057 0.097 Uiso 1 1 calc R
C6 C 0.7953(10) 0.2614(7) 0.0168(4) 0.090(3) Uani 1 1 d D
H6A H 0.7467 0.2194 -0.0181 0.108 Uiso 1 1 calc R
H6B H 0.7740 0.2334 0.0488 0.108 Uiso 1 1 calc R
C7 C 0.7865(8) 0.3488(6) 0.0154(6) 0.107(4) Uani 1 1 d D
H7A H 0.8071 0.3765 -0.0168 0.128 Uiso 1 1 calc R
H7B H 0.8354 0.3909 0.0501 0.128 Uiso 1 1 calc R
C8 C 0.5808(9) 0.2726(7) -0.0303(4) 0.088(3) Uani 1 1 d .
H8A H 0.5766 0.2255 -0.0550 0.105 Uiso 1 1 calc R
C9 C 0.4983(8) 0.2931(6) -0.0282(4) 0.075(3) Uani 1 1 d .
H9A H 0.4282 0.2641 -0.0530 0.090 Uiso 1 1 calc R
C10 C 0.6355(8) 0.3831(6) 0.0377(4) 0.077(3) Uani 1 1 d .
H10A H 0.6804 0.4279 0.0694 0.093 Uiso 1 1 calc R
C11 C 0.8542(7) 0.3958(5) 0.3629(3) 0.060(2) Uani 1 1 d .
H11A H 0.8651 0.4491 0.3462 0.072 Uiso 1 1 calc R
C12 C 0.8341(10) 0.2597(6) 0.3780(4) 0.085(3) Uani 1 1 d .
H12A H 0.8276 0.1997 0.3728 0.102 Uiso 1 1 calc R
C13 C 0.8279(10) 0.2994(6) 0.4237(4) 0.081(3) Uani 1 1 d .
H13A H 0.8178 0.2732 0.4563 0.098 Uiso 1 1 calc R
C14 C 0.8501(8) 0.4573(6) 0.4559(3) 0.069(3) Uani 1 1 d D
H14A H 0.7889 0.4336 0.4711 0.083 Uiso 1 1 calc R
H14B H 0.8478 0.5092 0.4370 0.083 Uiso 1 1 calc R
C15 C 0.9515(10) 0.4902(12) 0.5039(6) 0.147(6) Uani 1 1 d D
H15B H 0.9583 0.5456 0.5247 0.220 Uiso 1 1 calc R
H15C H 0.9405 0.4439 0.5293 0.220 Uiso 1 1 calc R
C16 C 0.4331(6) 0.5217(6) 0.1242(3) 0.0560(19) Uani 1 1 d .
H16A H 0.5043 0.5360 0.1450 0.067 Uiso 1 1 calc R
C17 C 0.2830(7) 0.4715(7) 0.0573(4) 0.076(3) Uani 1 1 d .
H17A H 0.2302 0.4438 0.0224 0.092 Uiso 1 1 calc R
C18 C 0.2718(7) 0.5149(7) 0.1011(4) 0.072(3) Uani 1 1 d .
H18A H 0.2102 0.5218 0.1022 0.087 Uiso 1 1 calc R
C19 C 0.3975(7) 0.6019(6) 0.1991(4) 0.066(2) Uani 1 1 d .
H19A H 0.4616 0.5991 0.2239 0.079 Uiso 1 1 calc R
H19B H 0.3393 0.5731 0.2160 0.079 Uiso 1 1 calc R
C20 C 0.4198(8) 0.7035(9) 0.1988(5) 0.104(4) Uani 1 1 d D
H20A H 0.3590 0.7080 0.1717 0.125 Uiso 1 1 calc R
H20B H 0.4271 0.7305 0.2364 0.125 Uiso 1 1 calc R
C21 C 0.5191(8) 0.7555(8) 0.1833(6) 0.101(4) Uani 1 1 d D
H21A H 0.5157 0.7236 0.1482 0.121 Uiso 1 1 calc R
H21B H 0.5810 0.7578 0.2132 0.121 Uiso 1 1 calc R
C22 C 0.5346(7) 0.8545(6) 0.1751(4) 0.074(3) Uani 1 1 d .
H22A H 0.5726 0.8733 0.1467 0.088 Uiso 1 1 calc R
H22B H 0.4635 0.8532 0.1594 0.088 Uiso 1 1 calc R
C23 C 0.5544(8) 0.9650(7) 0.2573(4) 0.075(3) Uani 1 1 d .
H23A H 0.4824 0.9545 0.2503 0.090 Uiso 1 1 calc R
C24 C 0.6374(9) 1.0223(8) 0.3006(4) 0.080(3) Uani 1 1 d .
H24A H 0.6327 1.0581 0.3293 0.097 Uiso 1 1 calc R
C25 C 0.7001(6) 0.9604(5) 0.2502(3) 0.0516(17) Uani 1 1 d .
H25A H 0.7460 0.9441 0.2360 0.062 Uiso 1 1 calc R
C26 C 1.0525(7) 1.0631(6) 0.4349(3) 0.068(2) Uani 1 1 d .
H26A H 1.0539 1.0160 0.4126 0.081 Uiso 1 1 calc R
C27 C 1.0157(9) 1.1705(9) 0.4622(5) 0.111(5) Uani 1 1 d .
H27A H 0.9839 1.2112 0.4618 0.134 Uiso 1 1 calc R
C28 C 1.0890(9) 1.1674(9) 0.5050(5) 0.114(5) Uani 1 1 d .
H28A H 1.1202 1.2056 0.5402 0.137 Uiso 1 1 calc R
C29 C 1.1909(7) 1.0655(9) 0.5224(4) 0.114(5) Uani 1 1 d D
H29A H 1.1747 1.0033 0.5067 0.137 Uiso 1 1 calc R
H29B H 1.1873 1.0652 0.5613 0.137 Uiso 1 1 calc R
C30 C 1.3024(8) 1.1312(13) 0.5218(5) 0.225(12) Uani 1 1 d D
H30A H 1.3192 1.1030 0.4924 0.270 Uiso 1 1 calc R
H30B H 1.2970 1.1862 0.5088 0.270 Uiso 1 1 calc R
C31 C 1.3980(11) 1.1628(12) 0.5729(6) 0.149(6) Uiso 1 1 d D
H31A H 1.4170 1.1115 0.5796 0.178 Uiso 1 1 calc RD
H31B H 1.4576 1.2109 0.5635 0.178 Uiso 1 1 calc RD
C32 C 1.2026(6) 0.4123(5) 0.3716(3) 0.0463(16) Uani 1 1 d .
H32A H 1.1674 0.4410 0.3470 0.056 Uiso 1 1 calc R
C33 C 1.2567(7) 0.3119(6) 0.4047(4) 0.069(2) Uani 1 1 d .
H33A H 1.2659 0.2578 0.4080 0.083 Uiso 1 1 calc R
C34 C 1.3017(8) 0.3840(6) 0.4437(3) 0.069(2) Uani 1 1 d .
H34A H 1.3497 0.3908 0.4795 0.082 Uiso 1 1 calc R
C35 C 1.1321(7) 0.2684(6) 0.3037(4) 0.071(2) Uani 1 1 d .
H35B H 1.0570 0.2581 0.2953 0.106 Uiso 1 1 calc R
H35C H 1.1345 0.2091 0.3071 0.106 Uiso 1 1 calc R
C36 C 1.3711(5) 0.7628(5) 0.4973(3) 0.0447(15) Uani 1 1 d .
H36A H 1.3148 0.7646 0.4682 0.054 Uiso 1 1 calc R
C37 C 1.4819(7) 0.7183(6) 0.5485(3) 0.060(2) Uani 1 1 d .
H37A H 1.5171 0.6818 0.5622 0.072 Uiso 1 1 calc R
C38 C 1.5102(6) 0.8035(6) 0.5721(3) 0.063(2) Uani 1 1 d .
H38A H 1.5677 0.8368 0.6045 0.075 Uiso 1 1 calc R
C39 C 1.4336(7) 0.9224(5) 0.5505(4) 0.062(2) Uani 1 1 d .
H39A H 1.4462 0.9374 0.5911 0.074 Uiso 1 1 calc R
H39B H 1.3616 0.9163 0.5306 0.074 Uiso 1 1 calc R
C40 C 1.5166(7) 1.0012(5) 0.5311(3) 0.066(2) Uani 1 1 d .
H40B H 1.5266 1.0597 0.5496 0.099 Uiso 1 1 calc R
H40C H 1.5856 0.9975 0.5428 0.099 Uiso 1 1 calc R
C41 C 1.2145(8) 1.0410(6) -0.0335(4) 0.068(2) Uani 1 1 d .
H41A H 1.1868 1.0617 -0.0663 0.082 Uiso 1 1 calc R
C42 C 1.3169(8) 1.0566(7) -0.0116(4) 0.077(3) Uani 1 1 d .
H42A H 1.3735 1.0894 -0.0262 0.092 Uiso 1 1 calc R
C43 C 1.2252(6) 0.9780(5) 0.0412(3) 0.0539(18) Uani 1 1 d .
H43A H 1.2070 0.9465 0.0709 0.065 Uiso 1 1 calc R
C44 C 1.4186(8) 1.0049(7) 0.0717(5) 0.089(3) Uani 1 1 d .
H44A H 1.4373 0.9677 0.0485 0.107 Uiso 1 1 calc R
H44B H 1.3996 0.9719 0.1026 0.107 Uiso 1 1 calc R
C45 C 1.5184(9) 1.0976(7) 0.0971(5) 0.096(3) Uani 1 1 d D
H45A H 1.5815 1.0868 0.1146 0.116 Uiso 1 1 calc R
H45B H 1.5331 1.1350 0.0672 0.116 Uiso 1 1 calc R
C46 C 1.4953(8) 1.1457(7) 0.1402(5) 0.090(3) Uani 1 1 d D
H46B H 1.4720 1.1053 0.1675 0.135 Uiso 1 1 calc R
H46C H 1.4379 1.1632 0.1219 0.135 Uiso 1 1 calc R
C47 C 0.8522(6) 0.8603(5) -0.1374(3) 0.0469(16) Uani 1 1 d .
H47A H 0.8978 0.9067 -0.1529 0.056 Uiso 1 1 calc R
C48 C 0.7854(8) 0.7794(6) -0.0785(4) 0.070(2) Uani 1 1 d .
H48A H 0.7751 0.7582 -0.0446 0.084 Uiso 1 1 calc R
C49 C 0.7163(8) 0.7394(7) -0.1307(4) 0.076(3) Uani 1 1 d .
H49A H 0.6514 0.6863 -0.1395 0.091 Uiso 1 1 calc R
C50 C 0.7162(7) 0.7758(6) -0.2306(3) 0.060(2) Uani 1 1 d .
H50A H 0.7592 0.8285 -0.2459 0.072 Uiso 1 1 calc R
H50B H 0.6428 0.7707 -0.2409 0.072 Uiso 1 1 calc R
C51 C 0.7147(7) 0.6896(6) -0.2576(4) 0.071(2) Uani 1 1 d .
H51A H 0.6726 0.6767 -0.2975 0.085 Uiso 1 1 calc R
H51B H 0.6777 0.6382 -0.2393 0.085 Uiso 1 1 calc R
C52 C 0.8269(8) 0.6937(6) -0.2539(3) 0.068(2) Uani 1 1 d .
H52B H 0.8788 0.7321 -0.2185 0.101 Uiso 1 1 calc R
H52C H 0.8231 0.6319 -0.2526 0.101 Uiso 1 1 calc R
C53 C 0.6069(6) 0.6553(6) 0.3526(3) 0.0554(19) Uani 1 1 d .
H53A H 0.6792 0.6796 0.3533 0.066 Uiso 1 1 calc R
C54 C 0.4522(6) 0.6466(6) 0.3562(4) 0.065(2) Uani 1 1 d .
H54A H 0.3977 0.6623 0.3601 0.078 Uiso 1 1 calc R
C55 C 0.4435(8) 0.5619(6) 0.3430(4) 0.080(3) Uani 1 1 d .
H55A H 0.3803 0.5076 0.3361 0.096 Uiso 1 1 calc R
C56 C 0.6066(7) 0.8053(6) 0.3785(4) 0.080(3) Uani 1 1 d .
H56B H 0.6822 0.8290 0.3799 0.119 Uiso 1 1 calc R
H56C H 0.5718 0.8305 0.3483 0.119 Uiso 1 1 calc R
C57 C 0.5953(6) 0.3558(5) 0.2332(4) 0.059(2) Uani 1 1 d .
H57A H 0.6069 0.3991 0.2082 0.071 Uiso 1 1 calc R
C58 C 0.5705(8) 0.2920(7) 0.3054(4) 0.082(3) Uani 1 1 d .
H58A H 0.5610 0.2813 0.3411 0.099 Uiso 1 1 calc R
C59 C 0.5733(8) 0.2320(6) 0.2676(5) 0.085(3) Uani 1 1 d .
H59A H 0.5657 0.1724 0.2723 0.102 Uiso 1 1 calc R
C60 C 0.6013(10) 0.2340(8) 0.1715(6) 0.112(4) Uani 1 1 d .
H60B H 0.6620 0.2179 0.1826 0.168 Uiso 1 1 calc R
H60C H 0.6162 0.2795 0.1458 0.168 Uiso 1 1 calc R
O1 O 0.8300(4) 0.4160(3) 0.23034(19) 0.0405(10) Uani 1 1 d .
O2 O 0.6495(3) 0.5774(3) 0.07421(18) 0.0473(11) Uani 1 1 d .
O3 O 0.8415(3) 0.8927(3) 0.34886(16) 0.0343(9) Uani 1 1 d .
O4 O 1.1963(4) 0.6087(3) 0.39299(17) 0.0421(10) Uani 1 1 d .
O5 O 0.9862(4) 0.8717(3) 0.05396(16) 0.0411(10) Uani 1 1 d .
O6 O 0.6265(3) 0.5588(3) 0.23676(17) 0.0362(9) Uani 1 1 d .
O7 O 1.2478(4) 1.1058(3) 0.35556(19) 0.0449(11) Uani 1 1 d .
O8 O 1.2654(3) 0.8088(3) 0.12058(17) 0.0357(9) Uani 1 1 d .
O9 O 1.0295(4) 0.6667(3) 0.37524(16) 0.0412(10) Uani 1 1 d .
O10 O 1.4099(4) 0.8568(3) 0.34425(18) 0.0449(11) Uani 1 1 d .
O11 O 0.8519(3) 0.5855(3) 0.09145(16) 0.0356(9) Uani 1 1 d .
O12 O 0.7225(3) 0.8441(3) 0.12740(16) 0.0343(9) Uani 1 1 d .
O13 O 0.9849(4) 1.0615(3) 0.23053(18) 0.0400(10) Uani 1 1 d .
O14 O 1.1839(3) 0.9412(3) 0.39853(16) 0.0376(9) Uani 1 1 d .
O15 O 0.8378(4) 0.6349(3) 0.39658(18) 0.0424(10) Uani 1 1 d .
O16 O 1.1656(4) 0.5234(3) 0.23103(19) 0.0410(10) Uani 1 1 d .
O17 O 1.0105(4) 0.5507(3) 0.07054(18) 0.0472(11) Uani 1 1 d .
O18 O 1.1502(3) 0.6686(3) 0.17513(15) 0.0311(9) Uani 1 1 d .
O19 O 1.3440(3) 1.0375(3) 0.22486(19) 0.0434(10) Uani 1 1 d .
O20 O 1.2713(3) 0.8443(2) 0.23302(15) 0.0272(8) Uani 1 1 d .
O21 O 1.1598(4) 0.8207(3) 0.47242(16) 0.0434(11) Uani 1 1 d .
O22 O 1.2114(3) 0.7893(3) 0.37176(15) 0.0319(9) Uani 1 1 d .
O23 O 1.0316(3) 0.9551(2) 0.31438(14) 0.0258(8) Uani 1 1 d .
O24 O 0.8465(3) 0.7477(2) 0.10962(14) 0.0275(8) Uani 1 1 d .
O25 O 0.9756(3) 0.5456(3) 0.18033(15) 0.0297(8) Uani 1 1 d .
O26 O 0.7386(3) 0.7000(2) 0.18195(14) 0.0264(8) Uani 1 1 d .
O27 O 1.0345(3) 0.5660(3) 0.28520(15) 0.0297(8) Uani 1 1 d .
O28 O 1.2668(3) 0.9426(3) 0.31214(15) 0.0305(8) Uani 1 1 d .
O29 O 0.7817(3) 0.5585(2) 0.18210(15) 0.0294(8) Uani 1 1 d .
O30 O 1.1442(3) 1.0009(2) 0.24399(15) 0.0273(8) Uani 1 1 d .
O31 O 1.0394(3) 0.7337(3) 0.10843(15) 0.0283(8) Uani 1 1 d .
O32 O 1.1472(3) 0.8915(3) 0.15904(15) 0.0285(8) Uani 1 1 d .
O33 O 0.8425(3) 0.5782(3) 0.28865(15) 0.0282(8) Uani 1 1 d .
O34 O 0.9836(3) 0.8038(3) 0.37394(14) 0.0283(8) Uani 1 1 d .
O35 O 1.2178(3) 0.6930(3) 0.29189(15) 0.0302(8) Uani 1 1 d .
O36 O 0.8115(3) 0.7194(2) 0.29788(14) 0.0249(8) Uani 1 1 d .
O37 O 0.8621(3) 0.8730(2) 0.23732(14) 0.0225(7) Uani 1 1 d .
O38 O 0.9531(3) 0.9057(2) 0.16137(14) 0.0262(8) Uani 1 1 d .
N1 N 0.8927(5) 0.2651(4) 0.2004(2) 0.0515(15) Uani 1 1 d .
N2 N 0.9496(5) 0.2805(4) 0.1257(2) 0.0463(13) Uani 1 1 d .
N3 N 0.5330(5) 0.3629(4) 0.0158(2) 0.0541(15) Uani 1 1 d .
N4 N 0.6704(6) 0.3329(5) 0.0101(4) 0.082(2) Uani 1 1 d D
N5 N 0.8516(7) 0.3207(5) 0.3388(3) 0.069(2) Uani 1 1 d .
N6 N 0.8393(6) 0.3861(4) 0.4144(3) 0.0620(18) Uani 1 1 d .
N7 N 0.3860(5) 0.4745(5) 0.0726(3) 0.0620(17) Uani 1 1 d .
N8 N 0.3680(5) 0.5469(5) 0.1434(3) 0.0573(16) Uani 1 1 d .
N9 N 0.7339(5) 1.0200(4) 0.2962(3) 0.0538(15) Uani 1 1 d .
N10 N 0.5929(5) 0.9251(4) 0.2255(3) 0.0529(15) Uani 1 1 d .
N11 N 0.9906(6) 1.1044(6) 0.4165(3) 0.079(2) Uani 1 1 d .
N12 N 1.1130(6) 1.0949(6) 0.4884(3) 0.082(3) Uani 1 1 d .
N13 N 1.2659(5) 0.4500(4) 0.4231(2) 0.0456(13) Uani 1 1 d .
N14 N 1.1940(5) 0.3290(4) 0.3582(3) 0.0489(14) Uani 1 1 d .
N15 N 1.3941(4) 0.6917(4) 0.5014(2) 0.0414(12) Uani 1 1 d .
N16 N 1.4381(5) 0.8331(4) 0.5396(2) 0.0478(14) Uani 1 1 d .
N17 N 0.8729(5) 0.8554(4) -0.0819(2) 0.0480(14) Uani 1 1 d .
N18 N 0.7603(5) 0.7925(4) -0.1684(2) 0.0482(14) Uani 1 1 d .
N19 N 1.1562(5) 0.9901(4) -0.0005(2) 0.0496(14) Uani 1 1 d .
N20 N 1.3244(5) 1.0155(5) 0.0367(3) 0.0627(17) Uani 1 1 d .
N21 N 0.5418(6) 0.5668(5) 0.3412(3) 0.0605(17) Uani 1 1 d .
N22 N 0.5580(4) 0.7057(4) 0.3627(2) 0.0455(13) Uani 1 1 d .
N23 N 0.5838(5) 0.3712(4) 0.2828(3) 0.0575(16) Uani 1 1 d .
N24 N 0.5890(6) 0.2730(5) 0.2220(3) 0.069(2) Uani 1 1 d .

loop_
_atom_site_aniso_label
_atom_site_aniso_U_11
_atom_site_aniso_U_22
_atom_site_aniso_U_33
_atom_site_aniso_U_23
_atom_site_aniso_U_13
_atom_site_aniso_U_12
V1 0.0236(5) 0.0229(5) 0.0212(4) 0.0041(3) 0.0072(3) 0.0126(4)
V2 0.0384(6) 0.0650(7) 0.0226(5) 0.0063(4) 0.0069(4) 0.0338(6)
V3 0.0465(6) 0.0271(5) 0.0274(5) -0.0006(4) 0.0148(4) 0.0130(5)
V4 0.0312(5) 0.0278(5) 0.0325(5) 0.0060(4) 0.0127(4) 0.0183(4)
V5 0.0305(5) 0.0288(5) 0.0312(5) 0.0026(4) -0.0011(4) 0.0042(4)
V6 0.0257(5) 0.0294(5) 0.0416(5) -0.0066(4) 0.0030(4) 0.0111(4)
V7 0.0391(6) 0.0329(5) 0.0270(5) 0.0107(4) 0.0099(4) 0.0249(5)
V8 0.0338(5) 0.0292(5) 0.0266(5) 0.0117(4) 0.0153(4) 0.0165(4)
V9 0.0225(5) 0.0225(5) 0.0303(5) 0.0066(3) 0.0109(4) 0.0086(4)
V10 0.0262(5) 0.0316(5) 0.0261(4) 0.0038(4) 0.0065(4) 0.0165(4)
V11 0.0313(5) 0.0201(5) 0.0359(5) 0.0077(4) 0.0149(4) 0.0129(4)
V12 0.0256(5) 0.0279(5) 0.0269(4) 0.0048(4) 0.0123(4) 0.0111(4)
V13 0.0239(5) 0.0230(5) 0.0334(5) 0.0061(4) 0.0105(4) 0.0081(4)
V14 0.0287(5) 0.0284(5) 0.0214(4) 0.0093(3) 0.0106(4) 0.0131(4)
V15 0.0257(5) 0.0193(4) 0.0291(4) 0.0063(3) 0.0075(4) 0.0108(4)
V16 0.0223(5) 0.0240(5) 0.0227(4) 0.0056(3) 0.0051(3) 0.0103(4)
Cu1 0.0891(8) 0.0679(6) 0.0426(5) 0.0022(4) 0.0119(5) 0.0518(6)
Cu2 0.0656(7) 0.0720(7) 0.0736(7) 0.0187(5) 0.0313(5) 0.0230(6)
Cu3 0.0697(7) 0.0727(7) 0.0687(6) -0.0154(5) 0.0067(5) 0.0380(6)
Cu4 0.0551(5) 0.0401(5) 0.0466(4) 0.0057(3) 0.0146(4) 0.0259(4)
Cu5 0.0709(6) 0.0480(5) 0.0386(4) 0.0076(4) 0.0177(4) 0.0305(5)
Cu6 0.0811(7) 0.0529(6) 0.0811(7) 0.0191(5) 0.0483(6) 0.0341(5)
Cl1 0.0405(8) 0.0401(8) 0.0473(8) 0.0164(6) 0.0206(7) 0.0219(7)
C1 0.060(5) 0.041(4) 0.048(4) -0.007(3) 0.002(3) 0.026(4)
C2 0.080(6) 0.045(4) 0.060(4) 0.017(3) 0.022(4) 0.040(4)
C3 0.073(5) 0.044(4) 0.058(4) 0.002(3) 0.016(4) 0.040(4)
C4 0.067(5) 0.055(5) 0.093(6) 0.018(4) 0.041(5) 0.032(4)
C5 0.107(8) 0.105(8) 0.057(5) 0.013(5) 0.050(5) 0.057(6)
C6 0.128(10) 0.085(7) 0.049(5) 0.001(4) 0.012(5) 0.048(7)
C7 0.110(10) 0.057(6) 0.120(9) 0.012(6) 0.015(7) 0.015(6)
C8 0.105(8) 0.066(6) 0.065(5) -0.012(4) -0.016(5) 0.036(6)
C9 0.073(6) 0.052(5) 0.066(5) -0.005(4) -0.016(4) 0.017(5)
C10 0.068(6) 0.046(5) 0.084(6) -0.021(4) -0.008(5) 0.013(4)
C11 0.105(7) 0.052(5) 0.049(4) 0.025(3) 0.039(4) 0.048(5)
C12 0.156(10) 0.048(5) 0.068(5) 0.021(4) 0.033(6) 0.060(6)
C13 0.153(10) 0.049(5) 0.060(5) 0.030(4) 0.044(6) 0.052(6)
C14 0.121(8) 0.062(5) 0.065(5) 0.025(4) 0.061(6) 0.056(5)
C15 0.138(14) 0.162(13) 0.128(10) -0.079(10) 0.023(10) 0.069(12)
C16 0.039(4) 0.073(5) 0.057(4) 0.019(4) 0.013(3) 0.026(4)
C17 0.044(5) 0.101(7) 0.068(5) 0.021(5) 0.006(4) 0.021(5)
C18 0.041(5) 0.081(6) 0.095(7) 0.035(5) 0.018(5) 0.026(4)
C19 0.056(5) 0.065(5) 0.092(6) 0.024(5) 0.033(5) 0.034(4)
C20 0.070(7) 0.128(10) 0.128(10) 0.031(8) 0.019(7) 0.062(7)
C21 0.068(7) 0.088(8) 0.139(10) 0.005(7) 0.014(7) 0.037(6)
C22 0.042(5) 0.065(6) 0.096(6) 0.014(5) -0.005(4) 0.021(4)
C23 0.056(5) 0.107(8) 0.089(7) 0.034(6) 0.036(5) 0.052(6)
C24 0.110(8) 0.110(8) 0.085(6) 0.035(6) 0.056(6) 0.091(7)
C25 0.046(4) 0.059(5) 0.066(5) 0.008(4) 0.018(3) 0.038(4)
C26 0.050(5) 0.082(6) 0.053(4) -0.035(4) 0.011(4) 0.016(4)
C27 0.080(8) 0.117(10) 0.119(9) -0.069(8) 0.017(7) 0.037(7)
C28 0.075(7) 0.143(11) 0.089(7) -0.074(8) 0.014(6) 0.026(7)
C29 0.053(6) 0.217(15) 0.049(5) -0.026(7) 0.005(4) 0.046(8)
C30 0.132(12) 0.55(4) 0.087(9) 0.146(16) 0.094(9) 0.193(19)
C32 0.041(4) 0.040(4) 0.059(4) 0.008(3) 0.008(3) 0.023(3)
C33 0.083(6) 0.041(4) 0.078(5) 0.005(4) -0.003(5) 0.038(4)
C34 0.089(7) 0.058(5) 0.060(5) 0.003(4) -0.005(4) 0.049(5)
C35 0.051(5) 0.058(5) 0.079(6) -0.017(4) 0.003(4) 0.012(4)
C36 0.040(4) 0.043(4) 0.048(4) 0.007(3) 0.006(3) 0.019(3)
C37 0.058(5) 0.057(5) 0.061(5) 0.007(4) 0.006(4) 0.028(4)
C38 0.038(4) 0.074(6) 0.053(4) -0.001(4) 0.002(3) 0.009(4)
C39 0.067(5) 0.043(4) 0.074(5) -0.006(4) 0.032(4) 0.016(4)
C40 0.060(5) 0.045(5) 0.077(5) -0.012(4) 0.010(4) 0.015(4)
C41 0.077(6) 0.067(5) 0.065(5) 0.036(4) 0.039(5) 0.024(5)
C42 0.079(7) 0.077(6) 0.077(6) 0.035(5) 0.048(5) 0.022(5)
C43 0.061(5) 0.044(4) 0.046(4) 0.012(3) 0.017(4) 0.011(4)
C44 0.063(6) 0.066(6) 0.111(8) 0.019(5) 0.014(6) 0.009(5)
C45 0.076(7) 0.070(7) 0.139(10) -0.008(6) 0.030(7) 0.031(6)
C46 0.066(6) 0.093(8) 0.107(8) 0.008(6) 0.040(6) 0.020(6)
C47 0.058(5) 0.040(4) 0.041(4) 0.010(3) 0.018(3) 0.018(3)
C48 0.079(6) 0.075(6) 0.069(5) 0.035(5) 0.047(5) 0.029(5)
C49 0.066(6) 0.070(6) 0.082(6) 0.015(5) 0.035(5) 0.011(5)
C50 0.061(5) 0.058(5) 0.051(4) -0.002(3) -0.001(4) 0.027(4)
C51 0.068(6) 0.060(5) 0.063(5) -0.008(4) 0.008(4) 0.014(4)
C52 0.086(6) 0.062(5) 0.049(4) -0.007(4) -0.001(4) 0.040(5)
C53 0.043(4) 0.077(6) 0.054(4) 0.000(4) 0.023(3) 0.029(4)
C54 0.039(4) 0.074(6) 0.081(6) -0.011(4) 0.033(4) 0.014(4)
C55 0.077(6) 0.058(5) 0.121(8) 0.012(5) 0.075(6) 0.017(5)
C56 0.050(5) 0.077(6) 0.103(7) -0.031(5) 0.039(5) 0.012(4)
C57 0.057(5) 0.034(4) 0.081(6) 0.004(3) 0.025(4) 0.012(4)
C58 0.080(7) 0.071(6) 0.087(6) 0.034(5) 0.018(5) 0.027(5)
C59 0.078(7) 0.045(5) 0.132(9) 0.010(6) 0.012(6) 0.038(5)
C60 0.092(8) 0.086(8) 0.139(10) -0.046(7) 0.039(7) 0.020(7)
O1 0.046(3) 0.021(2) 0.060(3) 0.0098(18) 0.023(2) 0.0152(19)
O2 0.030(2) 0.048(3) 0.043(2) -0.010(2) -0.0042(19) 0.007(2)
O3 0.042(2) 0.037(2) 0.035(2) 0.0057(17) 0.0179(18) 0.024(2)
O4 0.053(3) 0.045(3) 0.036(2) 0.0145(19) 0.007(2) 0.033(2)
O5 0.049(3) 0.052(3) 0.030(2) 0.0196(19) 0.0160(19) 0.026(2)
O6 0.028(2) 0.034(2) 0.048(2) 0.0128(18) 0.0171(18) 0.0104(18)
O7 0.039(3) 0.033(2) 0.052(3) -0.0105(19) 0.001(2) 0.013(2)
O8 0.036(2) 0.040(2) 0.040(2) 0.0070(18) 0.0208(18) 0.0178(19)
O9 0.046(3) 0.070(3) 0.0260(19) 0.0185(19) 0.0157(18) 0.038(2)
O10 0.035(2) 0.058(3) 0.042(2) 0.001(2) 0.0023(19) 0.026(2)
O11 0.032(2) 0.036(2) 0.034(2) 0.0006(17) 0.0093(17) 0.0105(19)
O12 0.029(2) 0.037(2) 0.037(2) 0.0116(17) 0.0051(17) 0.0168(18)
O13 0.044(3) 0.026(2) 0.052(2) 0.0086(18) 0.009(2) 0.018(2)
O14 0.038(2) 0.047(3) 0.035(2) 0.0096(18) 0.0090(18) 0.025(2)
O15 0.056(3) 0.047(3) 0.042(2) 0.026(2) 0.031(2) 0.028(2)
O16 0.043(3) 0.035(2) 0.055(3) 0.0083(19) 0.021(2) 0.023(2)
O17 0.062(3) 0.040(3) 0.039(2) -0.0066(19) 0.021(2) 0.018(2)
O18 0.042(2) 0.025(2) 0.0295(19) 0.0043(15) 0.0164(17) 0.0138(18)
O19 0.030(2) 0.036(2) 0.061(3) 0.011(2) 0.018(2) 0.0088(19)
O20 0.0231(19) 0.025(2) 0.0303(19) 0.0025(15) 0.0064(15) 0.0087(16)
O21 0.051(3) 0.061(3) 0.027(2) 0.0087(19) 0.0083(19) 0.036(2)
O22 0.044(2) 0.033(2) 0.0255(18) 0.0067(15) 0.0140(17) 0.0202(19)
O23 0.027(2) 0.0257(19) 0.0215(17) 0.0004(14) 0.0040(15) 0.0101(16)
O24 0.027(2) 0.027(2) 0.0233(17) 0.0021(14) 0.0073(15) 0.0075(16)
O25 0.030(2) 0.028(2) 0.034(2) 0.0028(15) 0.0119(16) 0.0138(17)
O26 0.026(2) 0.0240(19) 0.0266(18) 0.0036(14) 0.0067(15) 0.0094(16)
O27 0.032(2) 0.030(2) 0.033(2) 0.0096(16) 0.0129(17) 0.0162(17)
O28 0.033(2) 0.031(2) 0.0282(19) -0.0001(15) 0.0056(16) 0.0172(18)
O29 0.032(2) 0.025(2) 0.033(2) 0.0019(15) 0.0098(16) 0.0133(17)
O30 0.024(2) 0.0223(19) 0.0336(19) 0.0023(15) 0.0076(16) 0.0093(16)
O31 0.030(2) 0.027(2) 0.0271(18) 0.0027(15) 0.0093(16) 0.0111(17)
O32 0.028(2) 0.027(2) 0.0297(19) 0.0067(15) 0.0099(16) 0.0098(16)
O33 0.034(2) 0.027(2) 0.0326(19) 0.0106(15) 0.0158(17) 0.0179(17)
O34 0.032(2) 0.032(2) 0.0230(17) 0.0084(15) 0.0067(15) 0.0159(17)
O35 0.035(2) 0.032(2) 0.0292(19) 0.0064(15) 0.0117(17) 0.0190(18)
O36 0.028(2) 0.0232(19) 0.0269(18) 0.0056(14) 0.0104(15) 0.0133(16)
O37 0.0195(18) 0.0217(18) 0.0248(17) 0.0041(14) 0.0055(14) 0.0081(15)
O38 0.026(2) 0.026(2) 0.0252(18) 0.0061(14) 0.0077(15) 0.0092(16)
N1 0.075(4) 0.055(4) 0.041(3) 0.003(3) 0.009(3) 0.049(3)
N2 0.049(3) 0.040(3) 0.050(3) -0.001(2) 0.005(3) 0.026(3)
N3 0.049(4) 0.045(3) 0.049(3) 0.006(3) 0.004(3) 0.008(3)
N4 0.074(6) 0.056(5) 0.099(6) -0.014(4) -0.003(4) 0.029(4)
N5 0.116(6) 0.060(4) 0.047(3) 0.012(3) 0.023(4) 0.055(4)
N6 0.107(6) 0.051(4) 0.047(3) 0.028(3) 0.042(4) 0.039(4)
N7 0.046(4) 0.075(5) 0.060(4) 0.020(3) 0.017(3) 0.021(3)
N8 0.040(3) 0.068(4) 0.067(4) 0.026(3) 0.023(3) 0.020(3)
N9 0.058(4) 0.052(4) 0.066(4) 0.010(3) 0.018(3) 0.038(3)
N10 0.036(3) 0.061(4) 0.075(4) 0.022(3) 0.017(3) 0.033(3)
N11 0.065(5) 0.084(5) 0.075(5) -0.037(4) 0.009(4) 0.028(4)
N12 0.046(4) 0.125(7) 0.054(4) -0.036(4) 0.016(3) 0.017(4)
N13 0.055(4) 0.037(3) 0.052(3) 0.010(2) 0.013(3) 0.028(3)
N14 0.046(3) 0.035(3) 0.063(4) 0.002(3) 0.011(3) 0.019(3)
N15 0.037(3) 0.042(3) 0.044(3) 0.002(2) 0.003(2) 0.021(3)
N16 0.041(3) 0.041(3) 0.053(3) 0.002(3) 0.013(3) 0.011(3)
N17 0.058(4) 0.054(4) 0.044(3) 0.016(3) 0.023(3) 0.030(3)
N18 0.052(4) 0.044(3) 0.051(3) 0.011(3) 0.013(3) 0.023(3)
N19 0.070(4) 0.042(3) 0.039(3) 0.017(2) 0.025(3) 0.019(3)
N20 0.054(4) 0.051(4) 0.076(4) 0.022(3) 0.020(3) 0.014(3)
N21 0.072(5) 0.061(4) 0.066(4) 0.009(3) 0.047(4) 0.030(4)
N22 0.032(3) 0.059(4) 0.046(3) -0.006(3) 0.017(2) 0.017(3)
N23 0.067(4) 0.034(3) 0.079(4) 0.017(3) 0.034(4) 0.022(3)
N24 0.056(4) 0.037(4) 0.100(5) -0.011(4) 0.023(4) 0.007(3)

loop_
_atom_type_symbol
_atom_type_description
_atom_type_scat_dispersion_real
_atom_type_scat_dispersion_imag
_atom_type_scat_source
C C 0.0033 0.0016 'International Tables Vol C Tables 4.2.6.8 and 6.1.1.4'
H H 0.0000 0.0000 'International Tables Vol C Tables 4.2.6.8 and 6.1.1.4'
B B 0.0013 0.0007 'International Tables Vol C Tables 4.2.6.8 and 6.1.1.4'
N N 0.0061 0.0033 'International Tables Vol C Tables 4.2.6.8 and 6.1.1.4'
O O 0.0106 0.0060 'International Tables Vol C Tables 4.2.6.8 and 6.1.1.4'
V V 0.3005 0.5294 'International Tables Vol C Tables 4.2.6.8 and 6.1.1.4'
Cu Cu 0.3201 1.2651 'International Tables Vol C Tables 4.2.6.8 and 6.1.1.4'
Cl Cl 0.1484 0.1585 'International Tables Vol C Tables 4.2.6.8 and 6.1.1.4'

loop_
_geom_angle_atom_site_label_1
_geom_angle_atom_site_label_2
_geom_angle_atom_site_label_3
_geom_angle
_geom_angle_site_symmetry_1
_geom_angle_site_symmetry_3
O3 V1 O36 106.49(19) . .
O3 V1 O23 105.67(19) . .
O36 V1 O23 147.82(15) . .
O3 V1 O37 106.14(18) . .
O36 V1 O37 94.20(15) . .
O23 V1 O37 77.89(15) . .
O3 V1 O34 106.30(18) . .
O36 V1 O34 78.35(16) . .
O23 V1 O34 91.65(16) . .
O37 V1 O34 147.51(15) . .
O3 V1 V15 114.28(15) . .
O36 V1 V15 124.28(11) . .
O23 V1 V15 38.49(10) . .
O37 V1 V15 39.68(10) . .
O34 V1 V15 121.33(12) . .
O3 V1 V8 114.50(15) . .
O36 V1 V8 39.52(11) . .
O23 V1 V8 122.19(12) . .
O37 V1 V8 124.33(11) . .
O34 V1 V8 39.04(12) . .
V15 V1 V8 131.16(4) . .
O21 V2 O14 105.0(2) . .
O21 V2 O22 110.3(2) . .
O14 V2 O22 97.60(19) . .
O21 V2 O34 113.2(2) . .
O14 V2 O34 96.28(18) . .
O22 V2 O34 128.73(17) . .
O21 V2 O9 97.4(2) . .
O14 V2 O9 157.67(17) . .
O22 V2 O9 74.75(16) . .
O34 V2 O9 73.98(16) . .
O21 V2 V8 108.24(19) . .
O14 V2 V8 131.15(14) . .
O22 V2 V8 103.23(13) . .
O34 V2 V8 37.50(12) . .
O9 V2 V8 36.49(11) . .
O21 V2 V7 106.39(17) . .
O14 V2 V7 131.83(14) . .
O22 V2 V7 36.95(13) . .
O34 V2 V7 103.74(13) . .
O9 V2 V7 37.83(10) . .
V8 V2 V7 69.63(5) . .
O17 V3 O11 105.5(2) . .
O17 V3 O31 111.8(2) . .
O11 V3 O31 93.62(18) . .
O17 V3 O25 110.2(2) . .
O11 V3 O25 94.36(18) . .
O31 V3 O25 133.09(16) . .
O17 V3 O18 98.7(2) . .
O11 V3 O18 155.70(17) . .
O31 V3 O18 77.32(16) . .
O25 V3 O18 76.71(16) . .
O17 V3 V12 108.51(18) . .
O11 V3 V12 129.28(14) . .
O31 V3 V12 38.82(12) . .
O25 V3 V12 107.46(13) . .
O18 V3 V12 38.53(10) . .
O17 V3 V4 108.09(19) . .
O11 V3 V4 129.49(13) . .
O31 V3 V4 107.19(12) . .
O25 V3 V4 38.68(12) . .
O18 V3 V4 38.03(10) . .
V12 V3 V4 71.94(5) . .
O16 V4 O35 108.0(2) . .
O16 V4 O18 107.3(2) . .
O35 V4 O18 94.88(17) . .
O16 V4 O27 106.54(19) . .
O35 V4 O27 83.91(17) . .
O18 V4 O27 144.68(17) . .
O16 V4 O25 106.2(2) . .
O35 V4 O25 144.90(17) . .
O18 V4 O25 82.20(17) . .
O27 V4 O25 79.11(16) . .
O16 V4 V7 111.02(17) . .
O35 V4 V7 42.89(12) . .
O18 V4 V7 129.69(12) . .
O27 V4 V7 41.14(12) . .
O25 V4 V7 115.66(12) . .
O16 V4 V11 115.52(17) . .
O35 V4 V11 115.11(13) . .
O18 V4 V11 113.85(14) . .
O27 V4 V11 39.75(12) . .
O25 V4 V11 39.72(11) . .
V7 V4 V11 76.81(5) . .
O16 V4 V3 111.99(17) . .
O35 V4 V3 129.55(12) . .
O18 V4 V3 44.65(13) . .
O27 V4 V3 111.80(12) . .
O25 V4 V3 37.55(11) . .
V7 V4 V3 134.82(4) . .
V11 V4 V3 72.89(5) . .
O2 V5 O11 103.3(2) . .
O2 V5 O24 112.3(2) . .
O11 V5 O24 90.32(17) . .
O2 V5 O29 112.6(2) . .
O11 V5 O29 89.08(17) . .
O24 V5 O29 133.95(17) . .
O2 V5 O26 102.5(2) . .
O11 V5 O26 154.16(16) . .
O24 V5 O26 80.51(15) . .
O29 V5 O26 80.40(15) . .
O2 V5 V16 110.55(18) . .
O11 V5 V16 128.24(13) . .
O24 V5 V16 41.07(11) . .
O29 V5 V16 111.34(12) . .
O26 V5 V16 39.56(10) . .
O2 V5 V9 111.11(18) . .
O11 V5 V9 126.63(13) . .
O24 V5 V9 111.47(12) . .
O29 V5 V9 40.57(11) . .
O26 V5 V9 39.92(10) . .
V16 V5 V9 75.09(5) . .
O7 V6 O28 115.0(2) . .
O7 V6 O23 112.7(2) . .
O28 V6 O23 131.28(17) . .
O7 V6 O14 103.1(2) . .
O28 V6 O14 89.95(17) . .
O23 V6 O14 88.62(17) . .
O7 V6 O30 101.2(2) . .
O28 V6 O30 80.73(15) . .
O23 V6 O30 81.01(15) . .
O14 V6 O30 155.64(17) . .
O7 V6 V15 109.32(17) . .
O28 V6 V15 110.98(12) . .
O23 V6 V15 41.21(11) . .
O14 V6 V15 127.59(14) . .
O30 V6 V15 39.99(11) . .
O7 V6 V13 111.08(18) . .
O28 V6 V13 40.44(11) . .
O23 V6 V13 111.43(11) . .
O14 V6 V13 128.00(13) . .
O30 V6 V13 40.46(10) . .
V15 V6 V13 75.74(4) . .
O4 V7 O9 106.7(2) . .
O4 V7 O27 109.0(2) . .
O9 V7 O27 92.91(19) . .
O4 V7 O22 108.3(2) . .
O9 V7 O22 83.66(19) . .
O27 V7 O22 141.96(16) . .
O4 V7 O35 107.2(2) . .
O9 V7 O35 145.50(17) . .
O27 V7 O35 81.87(16) . .
O22 V7 O35 80.09(16) . .
O4 V7 V4 111.80(16) . .
O9 V7 V4 127.80(13) . .
O27 V7 V4 42.04(11) . .
O22 V7 V4 114.62(12) . .
O35 V7 V4 39.95(12) . .
O4 V7 V10 115.69(18) . .
O9 V7 V10 116.37(15) . .
O27 V7 V10 113.73(12) . .
O22 V7 V10 39.94(11) . .
O35 V7 V10 40.25(11) . .
V4 V7 V10 76.21(5) . .
O4 V7 V2 112.55(16) . .
O9 V7 V2 48.66(15) . .
O27 V7 V2 129.59(12) . .
O22 V7 V2 35.02(12) . .
O35 V7 V2 110.87(12) . .
V4 V7 V2 133.11(5) . .
V10 V7 V2 71.64(4) . .
O15 V8 O9 107.3(2) . .
O15 V8 O33 107.8(2) . .
O9 V8 O33 95.28(19) . .
O15 V8 O34 106.6(2) . .
O9 V8 O34 85.4(2) . .
O33 V8 O34 143.70(15) . .
O15 V8 O36 104.70(19) . .
O9 V8 O36 147.17(17) . .
O33 V8 O36 81.47(16) . .
O34 V8 O36 78.87(16) . .
O15 V8 V9 110.30(18) . .
O9 V8 V9 129.42(13) . .
O33 V8 V9 41.52(12) . .
O34 V8 V9 113.92(11) . .
O36 V8 V9 39.99(11) . .
O15 V8 V1 113.61(16) . .
O9 V8 V1 118.02(16) . .
O33 V8 V1 113.03(12) . .
O34 V8 V1 39.98(11) . .
O36 V8 V1 39.10(11) . .
V9 V8 V1 75.08(5) . .
O15 V8 V2 112.27(18) . .
O9 V8 V2 49.44(16) . .
O33 V8 V2 132.66(12) . .
O34 V8 V2 35.94(12) . .
O36 V8 V2 110.79(12) . .
V9 V8 V2 133.91(5) . .
V1 V8 V2 72.44(4) . .
O6 V9 O26 106.80(19) . .
O6 V9 O36 107.25(19) . .
O26 V9 O36 92.68(16) . .
O6 V9 O29 108.6(2) . .
O26 V9 O29 86.09(16) . .
O36 V9 O29 142.86(17) . .
O6 V9 O33 106.73(19) . .
O26 V9 O33 146.31(16) . .
O36 V9 O33 80.46(16) . .
O29 V9 O33 80.33(16) . .
O6 V9 V5 112.38(16) . .
O26 V9 V5 46.04(11) . .
O36 V9 V5 128.91(11) . .
O29 V9 V5 40.14(11) . .
O33 V9 V5 115.81(11) . .
O6 V9 V8 111.21(15) . .
O26 V9 V8 126.78(12) . .
O36 V9 V8 41.30(11) . .
O29 V9 V8 114.20(12) . .
O33 V9 V8 39.19(11) . .
V5 V9 V8 135.17(4) . .
O6 V9 V11 117.28(15) . .
O26 V9 V11 117.32(12) . .
O36 V9 V11 112.48(12) . .
O29 V9 V11 39.91(12) . .
O33 V9 V11 40.73(11) . .
V5 V9 V11 76.02(4) . .
V8 V9 V11 75.34(4) . .
O10 V10 O28 106.4(2) . .
O10 V10 O22 106.1(2) . .
O28 V10 O22 92.50(16) . .
O10 V10 O20 106.8(2) . .
O28 V10 O20 79.26(15) . .
O22 V10 O20 147.04(16) . .
O10 V10 O35 106.1(2) . .
O28 V10 O35 147.51(17) . .
O22 V10 O35 79.40(16) . .
O20 V10 O35 90.55(16) . .
O10 V10 V13 114.64(18) . .
O28 V10 V13 38.85(11) . .
O22 V10 V13 122.41(12) . .
O20 V10 V13 40.59(11) . .
O35 V10 V13 122.48(12) . .
O10 V10 V7 113.34(18) . .
O28 V10 V7 123.55(12) . .
O22 V10 V7 39.46(12) . .
O20 V10 V7 122.30(12) . .
O35 V10 V7 40.04(11) . .
V13 V10 V7 132.01(5) . .
O1 V11 O25 105.51(19) . .
O1 V11 O29 105.7(2) . .
O25 V11 O29 93.78(16) . .
O1 V11 O27 106.0(2) . .
O25 V11 O27 77.98(16) . .
O29 V11 O27 148.36(16) . .
O1 V11 O33 105.58(19) . .
O25 V11 O33 148.88(16) . .
O29 V11 O33 79.05(15) . .
O27 V11 O33 92.29(16) . .
O1 V11 V9 114.23(16) . .
O25 V11 V9 123.68(12) . .
O29 V11 V9 38.91(11) . .
O27 V11 V9 123.46(12) . .
O33 V11 V9 40.44(11) . .
O1 V11 V4 114.43(16) . .
O25 V11 V4 39.24(12) . .
O29 V11 V4 123.63(12) . .
O27 V11 V4 39.08(11) . .
O33 V11 V4 122.64(12) . .
V9 V11 V4 131.34(4) . .
O8 V12 O20 106.81(19) . .
O8 V12 O18 107.17(19) . .
O20 V12 O18 94.35(17) . .
O8 V12 O32 106.80(19) . .
O20 V12 O32 84.21(16) . .
O18 V12 O32 144.88(17) . .
O8 V12 O31 107.73(19) . .
O20 V12 O31 144.63(16) . .
O18 V12 O31 82.66(17) . .
O32 V12 O31 78.81(16) . .
O8 V12 V13 110.56(16) . .
O20 V12 V13 43.09(12) . .
O18 V12 V13 129.38(12) . .
O32 V12 V13 41.23(11) . .
O31 V12 V13 115.28(12) . .
O8 V12 V3 112.32(16) . .
O20 V12 V3 129.80(12) . .
O18 V12 V3 45.02(13) . .
O32 V12 V3 112.05(12) . .
O31 V12 V3 37.67(11) . .
V13 V12 V3 135.19(5) . .
O8 V12 V14 115.99(16) . .
O20 V12 V14 115.56(12) . .
O18 V12 V14 114.57(13) . .
O32 V12 V14 39.57(12) . .
O31 V12 V14 39.49(11) . .
V13 V12 V14 76.85(5) . .
V3 V12 V14 73.35(4) . .
O19 V13 O30 107.9(2) . .
O19 V13 O32 107.8(2) . .
O30 V13 O32 91.49(16) . .
O19 V13 O28 108.7(2) . .
O30 V13 O28 84.78(16) . .
O32 V13 O28 142.63(17) . .
O19 V13 O20 106.9(2) . .
O30 V13 O20 144.95(16) . .
O32 V13 O20 81.88(16) . .
O28 V13 O20 80.28(16) . .
O19 V13 V12 111.01(17) . .
O30 V13 V12 126.18(12) . .
O32 V13 V12 41.88(12) . .
O28 V13 V12 115.06(12) . .
O20 V13 V12 40.10(11) . .
O19 V13 V6 112.06(18) . .
O30 V13 V6 45.30(11) . .
O32 V13 V6 127.93(12) . .
O28 V13 V6 39.66(12) . .
O20 V13 V6 115.49(11) . .
V12 V13 V6 135.80(5) . .
O19 V13 V10 116.55(17) . .
O30 V13 V10 116.46(12) . .
O32 V13 V10 113.71(12) . .
O28 V13 V10 40.00(11) . .
O20 V13 V10 40.45(10) . .
V12 V13 V10 76.38(4) . .
V6 V13 V10 76.10(4) . .
O5 V14 O24 105.9(2) . .
O5 V14 O31 106.77(19) . .
O24 V14 O31 93.29(16) . .
O5 V14 O32 106.7(2) . .
O24 V14 O32 147.47(15) . .
O31 V14 O32 77.18(16) . .
O5 V14 O38 106.31(19) . .
O24 V14 O38 77.50(15) . .
O31 V14 O38 146.92(15) . .
O32 V14 O38 93.56(16) . .
O5 V14 V16 114.51(17) . .
O24 V14 V16 38.14(11) . .
O31 V14 V16 122.01(11) . .
O32 V14 V16 123.61(11) . .
O38 V14 V16 39.66(11) . .
O5 V14 V12 114.90(17) . .
O24 V14 V12 123.04(12) . .
O31 V14 V12 38.73(11) . .
O32 V14 V12 38.68(11) . .
O38 V14 V12 122.95(11) . .
V16 V14 V12 130.58(4) . .
O13 V15 O30 106.0(2) . .
O13 V15 O38 107.17(19) . .
O30 V15 O38 93.82(17) . .
O13 V15 O23 107.2(2) . .
O30 V15 O23 86.71(16) . .
O38 V15 O23 144.03(16) . .
O13 V15 O37 106.7(2) . .
O30 V15 O37 146.90(16) . .
O38 V15 O37 81.31(15) . .
O23 V15 O37 79.01(15) . .
O13 V15 V6 109.81(16) . .
O30 V15 V6 46.11(12) . .
O38 V15 V6 131.31(12) . .
O23 V15 V6 40.81(11) . .
O37 V15 V6 115.96(11) . .
O13 V15 V16 111.19(16) . .
O30 V15 V16 128.20(12) . .
O38 V15 V16 41.61(11) . .
O23 V15 V16 114.00(12) . .
O37 V15 V16 39.74(10) . .
V6 V15 V16 137.42(5) . .
O13 V15 V1 115.90(17) . .
O30 V15 V1 117.94(12) . .
O38 V15 V1 113.40(12) . .
O23 V15 V1 39.35(11) . .
O37 V15 V1 39.95(10) . .
V6 V15 V1 76.75(4) . .
V16 V15 V1 75.58(4) . .
O12 V16 O26 106.68(19) . .
O12 V16 O37 106.22(19) . .
O26 V16 O37 92.66(15) . .
O12 V16 O24 109.62(19) . .
O26 V16 O24 86.91(16) . .
O37 V16 O24 142.68(16) . .
O12 V16 O38 107.31(18) . .
O26 V16 O38 145.87(17) . .
O37 V16 O38 80.80(15) . .
O24 V16 O38 78.99(16) . .
O12 V16 V5 112.84(16) . .
O26 V16 V5 46.69(11) . .
O37 V16 V5 129.52(11) . .
O24 V16 V5 40.36(11) . .
O38 V16 V5 114.84(12) . .
O12 V16 V15 110.92(15) . .
O26 V16 V15 126.61(12) . .
O37 V16 V15 41.32(11) . .
O24 V16 V15 113.37(12) . .
O38 V16 V15 39.51(10) . .
V5 V16 V15 135.01(5) . .
O12 V16 V14 118.05(15) . .
O26 V16 V14 117.36(12) . .
O37 V16 V14 112.53(11) . .
O24 V16 V14 39.14(11) . .
O38 V16 V14 40.16(11) . .
V5 V16 V14 75.58(5) . .
V15 V16 V14 75.24(4) . .
N5 Cu1 N1 169.3(3) . .
N5 Cu1 O1 97.3(2) . .
N1 Cu1 O1 93.4(2) . .
N3 Cu2 N7 165.8(3) . .
N3 Cu2 Cu2 91.20(19) . 2_665
N7 Cu2 Cu2 100.8(2) . 2_665
N9 Cu3 N11 169.9(3) . .
N15 Cu4 N13 164.9(2) . .
N15 Cu4 O4 97.0(2) . .
N13 Cu4 O4 98.1(2) . .
N17 Cu5 N19 150.4(2) . .
N17 Cu5 O5 107.5(2) . .
N19 Cu5 O5 97.5(2) . .
N17 Cu5 Cu5 109.94(19) . 2_775
N19 Cu5 Cu5 87.49(19) . 2_775
O5 Cu5 Cu5 84.80(13) . 2_775
N21 Cu6 N23 171.1(3) . .
N21 Cu6 O6 93.6(2) . .
N23 Cu6 O6 93.3(2) . .
N1 C1 N2 112.7(6) . .
N1 C1 H1A 123.7 . .
N2 C1 H1A 123.7 . .
N1 C2 C3 108.3(7) . .
N1 C2 H2A 125.9 . .
C3 C2 H2A 125.9 . .
C2 C3 N2 106.1(6) . .
C2 C3 H3A 127.0 . .
N2 C3 H3A 127.0 . .
N2 C4 C5 112.0(7) . .
N2 C4 H4A 109.2 . .
C5 C4 H4A 109.2 . .
N2 C4 H4B 109.2 . .
C5 C4 H4B 109.2 . .
H4A C4 H4B 107.9 . .
C4 C5 C6 114.8(7) . .
C4 C5 H5A 108.6 . .
C6 C5 H5A 108.6 . .
C4 C5 H5B 108.6 . .
C6 C5 H5B 108.6 . .
H5A C5 H5B 107.5 . .
C7 C6 C5 110.3(9) . .
C7 C6 H6A 109.6 . .
C5 C6 H6A 109.6 . .
C7 C6 H6B 109.6 . .
C5 C6 H6B 109.6 . .
H6A C6 H6B 108.1 . .
C6 C7 N4 110.1(9) . .
C6 C7 H7A 109.6 . .
N4 C7 H7A 109.6 . .
C6 C7 H7B 109.6 . .
N4 C7 H7B 109.6 . .
H7A C7 H7B 108.2 . .
N4 C8 C9 107.5(9) . .
N4 C8 H8A 126.3 . .
C9 C8 H8A 126.3 . .
C8 C9 N3 110.0(8) . .
C8 C9 H9A 125.0 . .
N3 C9 H9A 125.0 . .
N3 C10 N4 113.8(7) . .
N3 C10 H10A 123.1 . .
N4 C10 H10A 123.1 . .
N5 C11 N6 111.5(6) . .
N5 C11 H11A 124.2 . .
N6 C11 H11A 124.2 . .
C13 C12 N5 109.7(7) . .
C13 C12 H12A 125.2 . .
N5 C12 H12A 125.2 . .
C12 C13 N6 107.3(7) . .
C12 C13 H13A 126.3 . .
N6 C13 H13A 126.3 . .
N6 C14 C15 113.2(8) . .
N6 C14 H14A 108.9 . .
C15 C14 H14A 108.9 . .
N6 C14 H14B 108.9 . .
C15 C14 H14B 108.9 . .
H14A C14 H14B 107.8 . .
C15 C15 C14 122.8(15) 2_766 .
C15 C15 H15B 106.6 2_766 .
C14 C15 H15B 106.6 . .
C15 C15 H15C 106.6 2_766 .
C14 C15 H15C 106.6 . .
H15B C15 H15C 106.6 . .
N7 C16 N8 112.5(7) . .
N7 C16 H16A 123.7 . .
N8 C16 H16A 123.7 . .
C18 C17 N7 109.1(8) . .
C18 C17 H17A 125.4 . .
N7 C17 H17A 125.4 . .
C17 C18 N8 106.8(8) . .
C17 C18 H18A 126.6 . .
N8 C18 H18A 126.6 . .
N8 C19 C20 116.4(8) . .
N8 C19 H19A 108.2 . .
C20 C19 H19A 108.2 . .
N8 C19 H19B 108.2 . .
C20 C19 H19B 108.2 . .
H19A C19 H19B 107.3 . .
C21 C20 C19 111.3(9) . .
C21 C20 H20A 109.4 . .
C19 C20 H20A 109.4 . .
C21 C20 H20B 109.4 . .
C19 C20 H20B 109.4 . .
H20A C20 H20B 108.0 . .
C20 C21 C22 111.8(9) . .
C20 C21 H21A 109.3 . .
C22 C21 H21A 109.3 . .
C20 C21 H21B 109.3 . .
C22 C21 H21B 109.3 . .
H21A C21 H21B 107.9 . .
N10 C22 C21 117.2(8) . .
N10 C22 H22A 108.0 . .
C21 C22 H22A 108.0 . .
N10 C22 H22B 108.0 . .
C21 C22 H22B 108.0 . .
H22A C22 H22B 107.2 . .
C24 C23 N10 107.9(8) . .
C24 C23 H23A 126.0 . .
N10 C23 H23A 126.0 . .
C23 C24 N9 109.3(8) . .
C23 C24 H24A 125.4 . .
N9 C24 H24A 125.4 . .
N9 C25 N10 113.3(6) . .
N9 C25 H25A 123.4 . .
N10 C25 H25A 123.4 . .
N11 C26 N12 112.9(8) . .
N11 C26 H26A 123.6 . .
N12 C26 H26A 123.6 . .
C28 C27 N11 110.5(11) . .
C28 C27 H27A 124.8 . .
N11 C27 H27A 124.8 . .
C27 C28 N12 106.8(8) . .
C27 C28 H28A 126.6 . .
N12 C28 H28A 126.6 . .
N12 C29 C30 108.8(11) . .
N12 C29 H29A 109.9 . .
C30 C29 H29A 109.9 . .
N12 C29 H29B 109.9 . .
C30 C29 H29B 109.9 . .
H29A C29 H29B 108.3 . .
C31 C30 C29 122.7(11) . .
C31 C30 H30A 106.7 . .
C29 C30 H30A 106.7 . .
C31 C30 H30B 106.7 . .
C29 C30 H30B 106.7 . .
H30A C30 H30B 106.6 . .
C56 C31 C30 119.8(14) 2_776 .
C56 C31 H31A 107.4 2_776 .
C30 C31 H31A 107.4 . .
C56 C31 H31B 107.4 2_776 .
C30 C31 H31B 107.4 . .
H31A C31 H31B 106.9 . .
N13 C32 N14 112.4(6) . .
N13 C32 H32A 123.8 . .
N14 C32 H32A 123.8 . .
C34 C33 N14 108.3(7) . .
C34 C33 H33A 125.8 . .
N14 C33 H33A 125.8 . .
C33 C34 N13 108.7(7) . .
C33 C34 H34A 125.7 . .
N13 C34 H34A 125.7 . .
N14 C35 C52 113.7(7) . 2_765
N14 C35 H35B 108.8 . .
C52 C35 H35B 108.8 2_765 .
N14 C35 H35C 108.8 . .
C52 C35 H35C 108.8 2_765 .
H35B C35 H35C 107.7 . .
N15 C36 N16 112.3(6) . .
N15 C36 H36A 123.8 . .
N16 C36 H36A 123.8 . .
C38 C37 N15 110.6(7) . .
C38 C37 H37A 124.7 . .
N15 C37 H37A 124.7 . .
C37 C38 N16 106.8(7) . .
C37 C38 H38A 126.6 . .
N16 C38 H38A 126.6 . .
N16 C39 C40 112.7(6) . .
N16 C39 H39A 109.0 . .
C40 C39 H39A 109.0 . .
N16 C39 H39B 109.0 . .
C40 C39 H39B 109.0 . .
H39A C39 H39B 107.8 . .
C40 C40 C39 112.2(9) 2_876 .
C40 C40 H40B 109.2 2_876 .
C39 C40 H40B 109.2 . .
C40 C40 H40C 109.2 2_876 .
C39 C40 H40C 109.2 . .
H40B C40 H40C 107.9 . .
C42 C41 N19 109.1(7) . .
C42 C41 H41A 125.5 . .
N19 C41 H41A 125.5 . .
C41 C42 N20 107.4(7) . .
C41 C42 H42A 126.3 . .
N20 C42 H42A 126.3 . .
N19 C43 N20 112.4(6) . .
N19 C43 H43A 123.8 . .
N20 C43 H43A 123.8 . .
N20 C44 C45 113.4(9) . .
N20 C44 H44A 108.9 . .
C45 C44 H44A 108.9 . .
N20 C44 H44B 108.9 . .
C45 C44 H44B 108.9 . .
H44A C44 H44B 107.7 . .
C46 C45 C44 108.2(9) . .
C46 C45 H45A 110.1 . .
C44 C45 H45A 110.1 . .
C46 C45 H45B 110.1 . .
C44 C45 H45B 110.1 . .
H45A C45 H45B 108.4 . .
C45 C46 C60 108.4(8) . 1_665
C45 C46 H46B 110.0 . .
C60 C46 H46B 110.0 1_665 .
C45 C46 H46C 110.0 . .
C60 C46 H46C 110.0 1_665 .
H46B C46 H46C 108.4 . .
N18 C47 N17 113.0(6) . .
N18 C47 H47A 123.5 . .
N17 C47 H47A 123.5 . .
C49 C48 N17 110.7(7) . .
C49 C48 H48A 124.7 . .
N17 C48 H48A 124.7 . .
C48 C49 N18 106.2(8) . .
C48 C49 H49A 126.9 . .
N18 C49 H49A 126.9 . .
N18 C50 C51 113.2(7) . .
N18 C50 H50A 108.9 . .
C51 C50 H50A 108.9 . .
N18 C50 H50B 108.9 . .
C51 C50 H50B 108.9 . .
H50A C50 H50B 107.8 . .
C50 C51 C52 115.3(7) . .
C50 C51 H51A 108.5 . .
C52 C51 H51A 108.5 . .
C50 C51 H51B 108.5 . .
C52 C51 H51B 108.5 . .
H51A C51 H51B 107.5 . .
C35 C52 C51 113.6(7) 2_765 .
C35 C52 H52B 108.8 2_765 .
C51 C52 H52B 108.8 . .
C35 C52 H52C 108.8 2_765 .
C51 C52 H52C 108.8 . .
H52B C52 H52C 107.7 . .
N21 C53 N22 112.1(6) . .
N21 C53 H53A 123.9 . .
N22 C53 H53A 123.9 . .
C55 C54 N22 105.9(7) . .
C55 C54 H54A 127.0 . .
N22 C54 H54A 127.0 . .
C54 C55 N21 109.9(8) . .
C54 C55 H55A 125.0 . .
N21 C55 H55A 125.0 . .
C31 C56 N22 117.2(11) 2_776 .
C31 C56 H56B 108.0 2_776 .
N22 C56 H56B 108.0 . .
C31 C56 H56C 108.0 2_776 .
N22 C56 H56C 108.0 . .
H56B C56 H56C 107.2 . .
N23 C57 N24 113.1(8) . .
N23 C57 H57A 123.4 . .
N24 C57 H57A 123.4 . .
C59 C58 N23 108.5(9) . .
C59 C58 H58A 125.7 . .
N23 C58 H58A 125.7 . .
N24 C59 C58 107.8(8) . .
N24 C59 H59A 126.1 . .
C58 C59 H59A 126.1 . .
N24 C60 C46 110.1(9) . 1_445
N24 C60 H60B 109.6 . .
C46 C60 H60B 109.6 1_445 .
N24 C60 H60C 109.6 . .
C46 C60 H60C 109.6 1_445 .
H60B C60 H60C 108.2 . .
V11 O1 Cu1 139.2(3) . .
V7 O4 Cu4 165.0(3) . .
V14 O5 Cu5 169.9(3) . .
V9 O6 Cu6 127.3(2) . .
V8 O9 V7 141.2(2) . .
V8 O9 V2 94.07(19) . .
V7 O9 V2 93.51(19) . .
V3 O11 V5 132.0(2) . .
V2 O14 V6 129.0(2) . .
V4 O18 V12 140.6(2) . .
V4 O18 V3 97.32(17) . .
V12 O18 V3 96.45(17) . .
V12 O20 V10 142.6(2) . .
V12 O20 V13 96.81(17) . .
V10 O20 V13 98.96(16) . .
V2 O22 V7 108.0(2) . .
V2 O22 V10 137.5(2) . .
V7 O22 V10 100.60(17) . .
V6 O23 V15 97.98(17) . .
V6 O23 V1 143.4(2) . .
V15 O23 V1 102.15(17) . .
V5 O24 V16 98.57(17) . .
V5 O24 V14 140.7(2) . .
V16 O24 V14 102.73(17) . .
V3 O25 V4 103.77(18) . .
V3 O25 V11 136.6(2) . .
V4 O25 V11 101.04(17) . .
V16 O26 V9 144.0(2) . .
V16 O26 V5 93.75(15) . .
V9 O26 V5 94.04(16) . .
V7 O27 V4 96.82(17) . .
V7 O27 V11 142.2(2) . .
V4 O27 V11 101.17(17) . .
V6 O28 V13 99.91(18) . .
V6 O28 V10 142.2(2) . .
V13 O28 V10 101.15(17) . .
V5 O29 V9 99.29(17) . .
V5 O29 V11 140.9(2) . .
V9 O29 V11 101.18(17) . .
V15 O30 V13 142.9(2) . .
V15 O30 V6 93.90(16) . .
V13 O30 V6 94.24(16) . .
V3 O31 V12 103.51(18) . .
V3 O31 V14 138.3(2) . .
V12 O31 V14 101.78(17) . .
V13 O32 V12 96.89(17) . .
V13 O32 V14 142.3(2) . .
V12 O32 V14 101.75(17) . .
V8 O33 V9 99.29(17) . .
V8 O33 V11 140.0(2) . .
V9 O33 V11 98.83(16) . .
V2 O34 V8 106.56(19) . .
V2 O34 V1 137.8(2) . .
V8 O34 V1 100.97(17) . .
V4 O35 V7 97.16(18) . .
V4 O35 V10 142.8(2) . .
V7 O35 V10 99.70(17) . .
V9 O36 V1 140.93(19) . .
V9 O36 V8 98.71(16) . .
V1 O36 V8 101.38(17) . .
V16 O37 V15 98.94(16) . .
V16 O37 V1 141.10(19) . .
V15 O37 V1 100.37(16) . .
V15 O38 V16 98.88(16) . .
V15 O38 V14 140.0(2) . .
V16 O38 V14 100.17(17) . .
C1 N1 C2 106.8(6) . .
C1 N1 Cu1 124.0(5) . .
C2 N1 Cu1 129.2(5) . .
C1 N2 C3 106.1(6) . .
C1 N2 C4 127.4(6) . .
C3 N2 C4 126.4(6) . .
C10 N3 C9 103.8(8) . .
C10 N3 Cu2 127.4(6) . .
C9 N3 Cu2 128.6(6) . .
C8 N4 C10 104.8(8) . .
C8 N4 C7 125.7(9) . .
C10 N4 C7 128.8(8) . .
C11 N5 C12 105.0(6) . .
C11 N5 Cu1 127.1(5) . .
C12 N5 Cu1 127.9(6) . .
C11 N6 C13 106.5(7) . .
C11 N6 C14 127.0(6) . .
C13 N6 C14 125.9(6) . .
C16 N7 C17 104.7(8) . .
C16 N7 Cu2 122.0(6) . .
C17 N7 Cu2 133.3(7) . .
C16 N8 C18 106.9(7) . .
C16 N8 C19 125.6(7) . .
C18 N8 C19 127.5(7) . .
C25 N9 C24 103.1(7) . .
C25 N9 Cu3 125.2(5) . .
C24 N9 Cu3 129.1(6) . .
C25 N10 C23 106.5(7) . .
C25 N10 C22 124.1(7) . .
C23 N10 C22 129.4(7) . .
C26 N11 C27 104.8(9) . .
C26 N11 Cu3 125.5(6) . .
C27 N11 Cu3 127.3(8) . .
C26 N12 C28 105.0(9) . .
C26 N12 C29 127.8(8) . .
C28 N12 C29 127.1(8) . .
C32 N13 C34 104.4(6) . .
C32 N13 Cu4 126.0(5) . .
C34 N13 Cu4 128.7(5) . .
C32 N14 C33 106.2(6) . .
C32 N14 C35 126.8(7) . .
C33 N14 C35 127.0(7) . .
C36 N15 C37 104.9(6) . .
C36 N15 Cu4 127.6(5) . .
C37 N15 Cu4 127.4(5) . .
C36 N16 C38 105.4(6) . .
C36 N16 C39 127.6(6) . .
C38 N16 C39 126.9(7) . .
C47 N17 C48 103.8(6) . .
C47 N17 Cu5 127.0(5) . .
C48 N17 Cu5 128.3(5) . .
C47 N18 C49 106.3(6) . .
C47 N18 C50 126.7(6) . .
C49 N18 C50 126.9(7) . .
C43 N19 C41 105.8(7) . .
C43 N19 Cu5 127.9(5) . .
C41 N19 Cu5 124.2(6) . .
C43 N20 C42 105.3(7) . .
C43 N20 C44 126.9(7) . .
C42 N20 C44 127.3(8) . .
C53 N21 C55 104.7(7) . .
C53 N21 Cu6 124.7(5) . .
C55 N21 Cu6 128.8(6) . .
C53 N22 C54 107.3(7) . .
C53 N22 C56 126.7(6) . .
C54 N22 C56 126.0(6) . .
C57 N23 C58 104.6(8) . .
C57 N23 Cu6 125.8(5) . .
C58 N23 Cu6 129.2(7) . .
C57 N24 C59 105.9(8) . .
C57 N24 C60 127.6(9) . .
C59 N24 C60 126.4(9) . .

loop_
_geom_bond_atom_site_label_1
_geom_bond_atom_site_label_2
_geom_bond_distance
_geom_bond_site_symmetry_2
V1 O3 1.603(4) .
V1 O36 1.929(4) .
V1 O23 1.940(4) .
V1 O37 1.952(3) .
V1 O34 1.963(4) .
V1 V15 2.9906(15) .
V1 V8 2.9987(14) .
V2 O21 1.608(4) .
V2 O14 1.748(4) .
V2 O22 1.851(4) .
V2 O34 1.855(4) .
V2 O9 2.307(5) .
V2 V8 3.029(2) .
V2 V7 3.0674(16) .
V3 O17 1.599(4) .
V3 O11 1.776(4) .
V3 O31 1.877(4) .
V3 O25 1.882(4) .
V3 O18 2.126(4) .
V3 V12 2.986(2) .
V3 V4 2.9998(17) .
V4 O16 1.587(4) .
V4 O35 1.847(4) .
V4 O18 1.863(4) .
V4 O27 1.925(4) .
V4 O25 1.930(4) .
V4 V7 2.8537(15) .
V4 V11 2.9950(16) .
V5 O2 1.604(4) .
V5 O11 1.873(4) .
V5 O24 1.878(4) .
V5 O29 1.893(4) .
V5 O26 2.092(4) .
V5 V16 2.8683(16) .
V5 V9 2.8982(14) .
V6 O7 1.599(4) .
V6 O28 1.879(4) .
V6 O23 1.889(4) .
V6 O14 1.907(4) .
V6 O30 2.067(4) .
V6 V15 2.8620(18) .
V6 V13 2.9005(15) .
V7 O4 1.612(4) .
V7 O9 1.885(4) .
V7 O27 1.891(4) .
V7 O22 1.939(4) .
V7 O35 1.958(4) .
V7 V10 2.9990(18) .
V8 O15 1.599(4) .
V8 O9 1.806(4) .
V8 O33 1.867(4) .
V8 O34 1.924(4) .
V8 O36 1.947(4) .
V8 V9 2.9152(18) .
V9 O6 1.608(4) .
V9 O26 1.864(4) .
V9 O36 1.895(4) .
V9 O29 1.910(4) .
V9 O33 1.958(4) .
V9 V11 2.9829(14) .
V10 O10 1.588(4) .
V10 O28 1.957(4) .
V10 O22 1.959(4) .
V10 O20 1.962(4) .
V10 O35 1.966(4) .
V10 V13 2.9871(15) .
V11 O1 1.601(4) .
V11 O25 1.950(4) .
V11 O29 1.951(4) .
V11 O27 1.952(4) .
V11 O33 1.970(4) .
V12 O8 1.596(4) .
V12 O20 1.855(4) .
V12 O18 1.872(4) .
V12 O32 1.923(4) .
V12 O31 1.925(4) .
V12 V13 2.8596(17) .
V12 V14 3.0123(15) .
V13 O19 1.592(4) .
V13 O30 1.887(4) .
V13 O32 1.898(4) .
V13 O28 1.910(4) .
V13 O20 1.967(4) .
V14 O5 1.605(4) .
V14 O24 1.948(4) .
V14 O31 1.957(4) .
V14 O32 1.960(4) .
V14 O38 1.972(4) .
V14 V16 3.0101(14) .
V15 O13 1.592(4) .
V15 O30 1.844(4) .
V15 O38 1.870(4) .
V15 O23 1.904(3) .
V15 O37 1.941(4) .
V15 V16 2.904(2) .
V16 O12 1.601(4) .
V16 O26 1.831(4) .
V16 O37 1.880(3) .
V16 O24 1.906(4) .
V16 O38 1.952(4) .
Cu1 N5 1.868(6) .
Cu1 N1 1.889(6) .
Cu1 O1 2.260(4) .
Cu2 N3 1.877(7) .
Cu2 N7 1.881(7) .
Cu2 Cu2 3.056(2) 2_665
Cu3 N9 1.866(6) .
Cu3 N11 1.877(8) .
Cu4 N15 1.889(5) .
Cu4 N13 1.893(6) .
Cu4 O4 2.229(4) .
Cu5 N17 1.873(6) .
Cu5 N19 1.894(6) .
Cu5 O5 2.151(4) .
Cu5 Cu5 2.7307(18) 2_775
Cu6 N21 1.873(6) .
Cu6 N23 1.877(6) .
Cu6 O6 2.384(4) .
C1 N1 1.285(10) .
C1 N2 1.321(9) .
C1 H1A 0.9300 .
C2 N1 1.353(9) .
C2 C3 1.364(10) .
C2 H2A 0.9300 .
C3 N2 1.373(9) .
C3 H3A 0.9300 .
C4 N2 1.452(10) .
C4 C5 1.487(13) .
C4 H4A 0.9700 .
C4 H4B 0.9700 .
C5 C6 1.530(14) .
C5 H5A 0.9700 .
C5 H5B 0.9700 .
C6 C7 1.455(9) .
C6 H6A 0.9700 .
C6 H6B 0.9700 .
C7 N4 1.527(9) .
C7 H7A 0.9700 .
C7 H7B 0.9700 .
C8 N4 1.348(11) .
C8 C9 1.349(14) .
C8 H8A 0.9300 .
C9 N3 1.367(10) .
C9 H9A 0.9300 .
C10 N3 1.304(11) .
C10 N4 1.350(12) .
C10 H10A 0.9300 .
C11 N5 1.308(9) .
C11 N6 1.336(9) .
C11 H11A 0.9300 .
C12 C13 1.315(12) .
C12 N5 1.383(10) .
C12 H12A 0.9300 .
C13 N6 1.364(10) .
C13 H13A 0.9300 .
C14 N6 1.444(10) .
C14 C15 1.479(9) .
C14 H14A 0.9700 .
C14 H14B 0.9700 .
C15 C15 1.35(2) 2_766
C15 H15B 0.9700 .
C15 H15C 0.9700 .
C16 N7 1.310(10) .
C16 N8 1.327(10) .
C16 H16A 0.9300 .
C17 C18 1.343(13) .
C17 N7 1.388(11) .
C17 H17A 0.9300 .
C18 N8 1.363(10) .
C18 H18A 0.9300 .
C19 N8 1.470(11) .
C19 C20 1.527(14) .
C19 H19A 0.9700 .
C19 H19B 0.9700 .
C20 C21 1.469(9) .
C20 H20A 0.9700 .
C20 H20B 0.9700 .
C21 C22 1.536(14) .
C21 H21A 0.9700 .
C21 H21B 0.9700 .
C22 N10 1.457(11) .
C22 H22A 0.9700 .
C22 H22B 0.9700 .
C23 C24 1.329(14) .
C23 N10 1.342(11) .
C23 H23A 0.9300 .
C24 N9 1.414(10) .
C24 H24A 0.9300 .
C25 N9 1.307(9) .
C25 N10 1.339(9) .
C25 H25A 0.9300 .
C26 N11 1.300(12) .
C26 N12 1.319(10) .
C26 H26A 0.9300 .
C27 C28 1.286(17) .
C27 N11 1.388(11) .
C27 H27A 0.9300 .
C28 N12 1.416(14) .
C28 H28A 0.9300 .
C29 N12 1.446(14) .
C29 C30 1.504(5) .
C29 H29A 0.9700 .
C29 H29B 0.9700 .
C30 C31 1.475(5) .
C30 H30A 0.9700 .
C30 H30B 0.9700 .
C31 C56 1.314(16) 2_776
C31 H31A 0.9700 .
C31 H31B 0.9700 .
C32 N13 1.300(9) .
C32 N14 1.316(9) .
C32 H32A 0.9300 .
C33 C34 1.298(11) .
C33 N14 1.358(10) .
C33 H33A 0.9300 .
C34 N13 1.400(9) .
C34 H34A 0.9300 .
C35 N14 1.457(9) .
C35 C52 1.523(12) 2_765
C35 H35B 0.9700 .
C35 H35C 0.9700 .
C36 N15 1.305(8) .
C36 N16 1.341(9) .
C36 H36A 0.9300 .
C37 C38 1.323(11) .
C37 N15 1.360(9) .
C37 H37A 0.9300 .
C38 N16 1.375(10) .
C38 H38A 0.9300 .
C39 N16 1.480(9) .
C39 C40 1.523(11) .
C39 H39A 0.9700 .
C39 H39B 0.9700 .
C40 C40 1.466(16) 2_876
C40 H40B 0.9700 .
C40 H40C 0.9700 .
C41 C42 1.321(13) .
C41 N19 1.356(9) .
C41 H41A 0.9300 .
C42 N20 1.371(10) .
C42 H42A 0.9300 .
C43 N19 1.295(9) .
C43 N20 1.320(10) .
C43 H43A 0.9300 .
C44 N20 1.460(12) .
C44 C45 1.541(13) .
C44 H44A 0.9700 .
C44 H44B 0.9700 .
C45 C46 1.472(8) .
C45 H45A 0.9700 .
C45 H45B 0.9700 .
C46 C60 1.566(14) 1_665
C46 H46B 0.9700 .
C46 H46C 0.9700 .
C47 N18 1.318(9) .
C47 N17 1.326(8) .
C47 H47A 0.9300 .
C48 C49 1.340(12) .
C48 N17 1.362(10) .
C48 H48A 0.9300 .
C49 N18 1.371(10) .
C49 H49A 0.9300 .
C50 N18 1.459(9) .
C50 C51 1.508(11) .
C50 H50A 0.9700 .
C50 H50B 0.9700 .
C51 C52 1.543(13) .
C51 H51A 0.9700 .
C51 H51B 0.9700 .
C52 C35 1.523(12) 2_765
C52 H52B 0.9700 .
C52 H52C 0.9700 .
C53 N21 1.311(10) .
C53 N22 1.316(9) .
C53 H53A 0.9300 .
C54 C55 1.335(12) .
C54 N22 1.370(9) .
C54 H54A 0.9300 .
C55 N21 1.375(11) .
C55 H55A 0.9300 .
C56 C31 1.314(16) 2_776
C56 N22 1.450(10) .
C56 H56B 0.9700 .
C56 H56C 0.9700 .
C57 N23 1.301(10) .
C57 N24 1.310(10) .
C57 H57A 0.9300 .
C58 C59 1.339(14) .
C58 N23 1.358(11) .
C58 H58A 0.9300 .
C59 N24 1.335(13) .
C59 H59A 0.9300 .
C60 N24 1.454(12) .
C60 C46 1.566(14) 1_445
C60 H60B 0.9700 .
C60 H60C 0.9700 .
